data_4119458
loop_
_publ_author_name
'Mario Wriedt'
'Andrey A. Yakovenko'
'Gregory J. Halder'
'Andrey V. Prosvirin'
'Kim R. Dunbar'
'Hong-Cai Zhou'

_publ_section_title
;
 Reversible Switching from Antiferro- to Ferromagnetic Behavior by
 Solvent-Mediated, Thermally-Induced Phase Transitions in a Trimorphic
 MOF-Based Magnetic Sponge System
;
_journal_name_full 'Journal of the American Chemical Society'
_journal_page_first 4040
_journal_page_last 4050
_journal_paper_doi 10.1021/ja312347p
_journal_volume 135
_journal_year 2013
_chemical_formula_moiety 'C15 H14 Cu N6 O2, 2(H2 O)'
_chemical_formula_sum 'C15 H14 Cu N6 O4'
_chemical_formula_weight 405.9
_chemical_name_systematic ' ?'
_space_group_IT_number 2
_symmetry_cell_setting triclinic
_symmetry_Int_Tables_number 2
_symmetry_space_group_name_Hall '-P 1'
_symmetry_space_group_name_H-M 'P -1'
_cell_angle_alpha 73.969(6)
_cell_angle_beta 72.081(7)
_cell_angle_gamma 65.936(4)
_cell_formula_units_Z 2
_cell_length_a 9.0102(8)
_cell_length_b 10.0302(9)
_cell_length_c 11.2964(8)
_cell_measurement_temperature 100(2)
_cell_volume 873.51(13)
_computing_cell_refinement 'TOPAS v.4.2 (Bruker AXS, 2009)'
_computing_data_reduction 'Fit 2D (Hammersley, 1996)'
_computing_molecular_graphics 'DIAMOND 3 (Brandenburg, 2005)'
_computing_publication_material 'Jana 2006 (Palatinus, 2007)'
_computing_structure_refinement 'Jana 2006 (Palatinus, 2007)'
_computing_structure_solution 'FOX (Favre-Nicolin, 2002)'
_diffrn_ambient_temperature 100(2)
_diffrn_detector 'Imaging Plate'
_diffrn_detector_type Mar345
_diffrn_measurement_device 'diffractometr at 1-BM line'
_diffrn_radiation_monochromator 'PSL DCM Si(111)'
_diffrn_radiation_probe x-ray
_diffrn_radiation_type synchrotron
_diffrn_radiation_wavelength 0.6124
_diffrn_source synchrotron
_diffrn_source_type synchrotron
_exptl_absorpt_coefficient_mu 0.859
_exptl_crystal_density_diffrn 1.5426
_exptl_crystal_F_000 414
_pd_char_colour blue
_pd_char_particle_morphology 'samll crystalline powder'
_pd_instr_location
; 
1-BM-C line diffractometer, APS, Argonne National Lab (USA)
;
_pd_meas_2theta_range_inc 0.018
_pd_meas_2theta_range_max 34.991
_pd_meas_2theta_range_min 1.146
_pd_meas_number_of_points 1935
_pd_meas_scan_method fixed
_pd_prep_cool_rate 180
_pd_prep_pressure 101.325
_pd_prep_temperature 100(2)
_pd_proc_2theta_range_inc 0.018
_pd_proc_2theta_range_max 34.939
_pd_proc_2theta_range_min 3.001
_pd_proc_ls_background_function '12 Legendre polynoms'
_pd_proc_ls_pref_orient_corr none
_pd_proc_ls_profile_function Pseudo-Voigt
_pd_proc_ls_prof_R_factor 0.0443
_pd_proc_ls_prof_wR_expected 0.0170
_pd_proc_ls_prof_wR_factor 0.0585
_pd_spec_mounting 'capton capillary with He exchange gas'
_pd_spec_mount_mode transmission
_pd_spec_shape cylinder
_pd_spec_size_axial 10.0
_pd_spec_size_equat 0.9
_pd_spec_size_thick 0.9
_refine_diff_density_max 0.55
_refine_diff_density_min -0.46
_refine_ls_goodness_of_fit_all 3.450
_refine_ls_hydrogen_treatment constr
_refine_ls_number_constraints 94
_refine_ls_number_parameters 51
_refine_ls_number_restraints 7
_refine_ls_R_I_factor 0.0549
_refine_ls_shift/su_max 0.0225
_refine_ls_shift/su_mean 0.0011
_refine_ls_weighting_scheme sigma
_cod_data_source_file ja312347p_si_005.cif
_cod_data_source_block I
_cod_database_code 4119458
_cod_database_fobs_code 4119458

loop_
_symmetry_equiv_pos_site_id
_symmetry_equiv_pos_as_xyz
1 x,y,z
2 -x,-y,-z

loop_
_atom_site_label
_atom_site_type_symbol
_atom_site_fract_x
_atom_site_fract_y
_atom_site_fract_z
_atom_site_adp_type
_atom_site_U_iso_or_equiv
_atom_site_symmetry_multiplicity
_atom_site_occupancy
_atom_site_calc_flag
_atom_site_refinement_flags
Cu1 Cu 0 0 0 Uiso 0.0176(16) 2 1 d S
Cu2 Cu 0 0 0.5 Uiso 0.0176(16) 2 1 d S
O3 O -0.116019 -0.113836 0.211499 Uiso 0.0176(16) 1 1 d G
O4 O -0.113126 -0.121103 0.408159 Uiso 0.0176(16) 1 1 d G
N5 N 0.009398 0.111674 0.129744 Uiso 0.0176(16) 1 1 d G
N6 N 0.068354 0.215535 0.12563 Uiso 0.0176(16) 1 1 d G
N7 N 0.072572 0.215557 0.241598 Uiso 0.0176(16) 1 1 d G
N8 N 0.016311 0.111758 0.320709 Uiso 0.0176(16) 1 1 d G
N9 N 0.234204 -0.14339 0.022354 Uiso 0.0176(16) 1 1 d G
N10 N 0.234972 -0.132841 0.43703 Uiso 0.0176(16) 1 1 d G
C11 C -0.089757 -0.07333 0.294003 Uiso 0.0176(16) 1 1 d G
C12 C -0.021659 0.049554 0.250143 Uiso 0.0176(16) 1 1 d G
C13 C 0.359786 -0.087141 -0.029097 Uiso 0.0176(16) 1 1 d G
C14 C 0.52229 -0.176038 -0.019293 Uiso 0.0176(16) 1 1 d G
C15 C 0.556765 -0.32012 0.041947 Uiso 0.0176(16) 1 1 d G
C16 C 0.430871 -0.376343 0.093435 Uiso 0.0176(16) 1 1 d G
C17 C 0.268467 -0.287232 0.083512 Uiso 0.0176(16) 1 1 d G
C18 C 0.728137 -0.423938 0.057041 Uiso 0.0176(16) 1 1 d G
C19 C 0.77386(16) -0.38570(16) 0.15720(11) Uiso 0.0176(16) 1 1 d D
C20 C 0.694156 -0.450582 0.285062 Uiso 0.0176(16) 1 1 d G
C21 C 0.246853 -0.273683 0.43851 Uiso 0.0176(16) 1 1 d G
C22 C 0.398196 -0.375304 0.3883 Uiso 0.0176(16) 1 1 d G
C23 C 0.535634 -0.334455 0.337266 Uiso 0.0176(16) 1 1 d G
C24 C 0.523578 -0.19336 0.335832 Uiso 0.0176(16) 1 1 d G
C25 C 0.372094 -0.091929 0.386103 Uiso 0.0176(16) 1 1 d G
O1w O -0.143(3) -0.433(3) 0.530(3) Uiso 0.0176(16) 1 1 d .
O2w O 0.236(3) -0.648(2) 0.314(2) Uiso 0.0176(16) 1 1 d .
H1c13 H 0.335657 0.013802 -0.072005 Uiso 0.0211 1 1 d R
H1c14 H 0.610369 -0.136501 -0.055421 Uiso 0.0211 1 1 d R
H1c16 H 0.454842 -0.477272 0.136358 Uiso 0.0211 1 1 d R
H1c17 H 0.18028 -0.326639 0.119595 Uiso 0.0211 1 1 d R
H1c18 H 0.806925 -0.414643 -0.021572 Uiso 0.0211 1 1 d R
H2c18 H 0.729645 -0.523988 0.081329 Uiso 0.0211 1 1 d R
H1c19 H 0.892793 -0.425538 0.147034 Uiso 0.0211 1 1 d R
H2c19 H 0.73518 -0.279891 0.149591 Uiso 0.0211 1 1 d R
H1c20 H 0.76903 -0.484824 0.340745 Uiso 0.0211 1 1 d R
H2c20 H 0.669787 -0.532317 0.27785 Uiso 0.0211 1 1 d R
H1c21 H 0.150563 -0.302294 0.474261 Uiso 0.0211 1 1 d R
H1c22 H 0.406491 -0.474117 0.389357 Uiso 0.0211 1 1 d R
H1c24 H 0.619777 -0.164613 0.300102 Uiso 0.0211 1 1 d R
H1c25 H 0.36364 0.006916 0.385101 Uiso 0.0211 1 1 d R

loop_
_atom_type_symbol
_atom_type_scat_dispersion_real
_atom_type_scat_dispersion_imag
_atom_type_scat_source
C 0.0021 0.0012 'International Tables Vol C tables 4.2.6.8 and 6.1.1.1'
H 0.0000 0.0000 'International Tables Vol C tables 4.2.6.8 and 6.1.1.1'
Cu 0.3372 0.9771 'International Tables Vol C tables 4.2.6.8 and 6.1.1.1'
N 0.0044 0.0024 'International Tables Vol C tables 4.2.6.8 and 6.1.1.1'
O 0.0079 0.0045 'International Tables Vol C tables 4.2.6.8 and 6.1.1.1'

loop_
_geom_angle_atom_site_label_1
_geom_angle_atom_site_label_2
_geom_angle_atom_site_label_3
_geom_angle_site_symmetry_1
_geom_angle_site_symmetry_3
_geom_angle
N5 Cu1 N5 . 2_555 180
N5 Cu1 N9 . . 85.9668
N5 Cu1 N9 . 2_555 94.0333
N5 Cu1 N9 2_555 . 94.0332
N5 Cu1 N9 2_555 2_555 85.9668
N9 Cu1 N9 . 2_555 180
N8 Cu2 N8 . 2_556 180
N8 Cu2 N10 . . 85.4929
N8 Cu2 N10 . 2_556 94.5071
N8 Cu2 N10 2_556 . 94.5071
N8 Cu2 N10 2_556 2_556 85.4929
N10 Cu2 N10 . 2_556 180
Cu1 N5 N6 . . 137.1637
Cu1 N5 C12 . . 115.3626
N6 N5 C12 . . 106.0677
N5 N6 N7 . . 108.7246
N6 N7 N8 . . 108.6803
Cu2 N8 N7 . . 142.3146
Cu2 N8 C12 . . 110.7904
N7 N8 C12 . . 106.1016
Cu1 N9 C13 . . 115.9492
Cu1 N9 C17 . . 124.0283
C13 N9 C17 . . 120.0216
Cu2 N10 C21 . . 113.0206
Cu2 N10 C25 . . 126.6946
C21 N10 C25 . . 120.0419
O3 C11 O4 . . 128.015
O3 C11 C12 . . 116.0146
O4 C11 C12 . . 115.9699
N5 C12 N8 . . 110.4258
N5 C12 C11 . . 122.4416
N8 C12 C11 . . 127.1325
N9 C13 C14 . . 120.0434
N9 C13 H1c13 . . 119.9782
C14 C13 H1c13 . . 119.9784
C13 C14 C15 . . 119.9907
C13 C14 H1c14 . . 120.005
C15 C14 H1c14 . . 120.0043
C14 C15 C16 . . 119.9126
C14 C15 C18 . . 123.638
C16 C15 C18 . . 116.4494
C15 C16 C17 . . 119.9919
C15 C16 H1c16 . . 120.0042
C17 C16 H1c16 . . 120.0039
N9 C17 C16 . . 120.0398
N9 C17 H1c17 . . 119.9798
C16 C17 H1c17 . . 119.9804
C15 C18 C19 . . 109.4071
C15 C18 H1c18 . . 109.4713
C15 C18 H2c18 . . 109.4713
C19 C18 H1c18 . . 109.4705
C19 C18 H2c18 . . 109.4727
H1c18 C18 H2c18 . . 109.5342
C18 C19 C20 . . 109.4613
C18 C19 H1c19 . . 109.4718
C18 C19 H2c19 . . 109.4728
C20 C19 H1c19 . . 109.4703
C20 C19 H2c19 . . 109.4708
H1c19 C19 H2c19 . . 109.4804
C19 C20 C23 . . 109.5083
C19 C20 H1c20 . . 109.4712
C19 C20 H2c20 . . 109.4707
C23 C20 H1c20 . . 109.4707
C23 C20 H2c20 . . 109.4714
H1c20 C20 H2c20 . . 109.4351
N10 C21 C22 . . 120.031
N10 C21 H1c21 . . 119.9854
C22 C21 H1c21 . . 119.9836
C21 C22 C23 . . 119.9804
C21 C22 H1c22 . . 120.0101
C23 C22 H1c22 . . 120.0096
C20 C23 C22 . . 116.6789
C20 C23 C24 . . 123.3859
C22 C23 C24 . . 119.9351
C23 C24 C25 . . 119.98
C23 C24 H1c24 . . 120.0105
C25 C24 H1c24 . . 120.0096
N10 C25 C24 . . 120.0316
N10 C25 H1c25 . . 119.9845
C24 C25 H1c25 . . 119.984

loop_
_geom_bond_atom_site_label_1
_geom_bond_atom_site_label_2
_geom_bond_site_symmetry_2
_geom_bond_distance
Cu1 N5 . 2.1143
Cu1 N5 2_555 2.1143
Cu1 N9 . 2.0585
Cu1 N9 2_555 2.0585
Cu2 N8 . 2.0193
Cu2 N8 2_556 2.0193
Cu2 N10 . 2.0149
Cu2 N10 2_556 2.0149
O3 C11 . 1.23
O4 C11 . 1.2292
N5 N6 . 1.3338
N5 C12 . 1.3253
N6 N7 . 1.3223
N7 N8 . 1.3332
N8 C12 . 1.326
N9 C13 . 1.3679
N9 C17 . 1.3681
N10 C21 . 1.3682
N10 C25 . 1.368
C11 C12 . 1.4945
C13 C14 . 1.3899
C13 H1c13 . 0.96
C14 C15 . 1.3702
C14 H1c14 . 0.96
C15 C16 . 1.3702
C15 C18 . 1.5001
C16 C17 . 1.3898
C16 H1c16 . 0.96
C17 H1c17 . 0.96
C18 C19 . 1.5008
C18 H1c18 . 0.96
C18 H2c18 . 0.96
C19 C20 . 1.4997
C19 H1c19 . 0.96
C19 H2c19 . 0.96
C20 C23 . 1.4996
C20 H1c20 . 0.96
C20 H2c20 . 0.96
C21 C22 . 1.3892
C21 H1c21 . 0.96
C22 C23 . 1.3703
C22 H1c22 . 0.96
C23 C24 . 1.3704
C24 C25 . 1.3893
C24 H1c24 . 0.96
C25 H1c25 . 0.96
